data_2241483
loop_
_publ_author_name
'Lv, Yaokang'
'Liu, Mingxian'
'Ji, Lvlv'
'Zhang, Cheng'
'Ouyang, Mi'

_publ_section_title
;
 Crystal structure of dibromidotetrakis(propan-2-ol-\k<i>O</i>)nickel(II)
;
_journal_coeditor_code WM5238
_journal_issue 12
_journal_name_full 'Acta Crystallographica Section E'
_journal_page_first m263
_journal_page_last m264
_journal_paper_doi 10.1107/S2056989015023555
_journal_volume 71
_journal_year 2015
_chemical_formula_iupac '[Ni Br2 (C3 H8 O)4]'
_chemical_formula_moiety 'C12 H32 Br2 Ni O4'
_chemical_formula_sum 'C12 H32 Br2 Ni O4'
_chemical_formula_weight 458.91
_chemical_name_systematic
;
Dibromidotetrakis(propan-2-ol-\k<i>O</i>)nickel(II)
;
_space_group_IT_number 14
_symmetry_cell_setting monoclinic
_symmetry_space_group_name_Hall '-P 2ybc'
_symmetry_space_group_name_H-M 'P 1 21/c 1'
_atom_sites_solution_hydrogens geom
_atom_sites_solution_primary direct
_atom_sites_solution_secondary difmap
_audit_creation_method SHELXL-97
_cell_angle_alpha 90.00
_cell_angle_beta 97.074(4)
_cell_angle_gamma 90.00
_cell_formula_units_Z 2
_cell_length_a 5.8341(7)
_cell_length_b 10.4902(15)
_cell_length_c 16.613(2)
_cell_measurement_reflns_used 2876
_cell_measurement_temperature 199(2)
_cell_measurement_theta_max 24.6440
_cell_measurement_theta_min 2.2979
_cell_volume 1009.0(2)
_computing_cell_refinement
;
SAINT (Bruker, 2006)
;
_computing_data_collection
;
APEX2 (Bruker, 2006)
;
_computing_data_reduction
;
SAINT (Bruker, 2006)
;
_computing_molecular_graphics
;
DIAMOND (Brandenburg, 2006)
;
_computing_publication_material
;
publCIF (Westrip, 2010)
;
_computing_structure_refinement
;
SHELXL97 (Sheldrick, 2008)
;
_computing_structure_solution
;
SHELXS97 (Sheldrick, 2008)
;
_diffrn_ambient_temperature 199(2)
_diffrn_measured_fraction_theta_full 0.983
_diffrn_measured_fraction_theta_max 0.983
_diffrn_measurement_device_type 'Bruker APEXII CCD'
_diffrn_measurement_method '\w scans'
_diffrn_radiation_monochromator graphite
_diffrn_radiation_source 'fine-focus sealed tube'
_diffrn_radiation_type MoK\a
_diffrn_radiation_wavelength 0.71073
_diffrn_reflns_av_R_equivalents 0.0560
_diffrn_reflns_av_sigmaI/netI 0.0405
_diffrn_reflns_limit_h_max 6
_diffrn_reflns_limit_h_min -6
_diffrn_reflns_limit_k_max 12
_diffrn_reflns_limit_k_min -12
_diffrn_reflns_limit_l_max 19
_diffrn_reflns_limit_l_min -19
_diffrn_reflns_number 9106
_diffrn_reflns_theta_full 25.13
_diffrn_reflns_theta_max 25.13
_diffrn_reflns_theta_min 2.30
_diffrn_standards_decay_% 0
_exptl_absorpt_coefficient_mu 4.927
_exptl_absorpt_correction_T_max 0.710
_exptl_absorpt_correction_T_min 0.305
_exptl_absorpt_correction_type multi-scan
_exptl_absorpt_process_details
;
(<i>SADABS</i>; Bruker, 2006)
;
_exptl_crystal_colour green
_exptl_crystal_density_diffrn 1.510
_exptl_crystal_density_method 'not measured'
_exptl_crystal_description lath
_exptl_crystal_F_000 468
_exptl_crystal_size_max 0.42
_exptl_crystal_size_mid 0.21
_exptl_crystal_size_min 0.07
_refine_diff_density_max 0.600
_refine_diff_density_min -0.342
_refine_ls_extinction_method none
_refine_ls_goodness_of_fit_ref 1.005
_refine_ls_hydrogen_treatment mixed
_refine_ls_matrix_type full
_refine_ls_number_parameters 94
_refine_ls_number_reflns 1770
_refine_ls_number_restraints 2
_refine_ls_restrained_S_all 1.006
_refine_ls_R_factor_all 0.0418
_refine_ls_R_factor_gt 0.0288
_refine_ls_shift/su_max 0.000
_refine_ls_shift/su_mean 0.000
_refine_ls_structure_factor_coef Fsqd
_refine_ls_weighting_details 'calc w=1/[\s^2^(Fo^2^)+(0.0304P)^2^+0.4500P] where P=(Fo^2^+2Fc^2^)/3'
_refine_ls_weighting_scheme calc
_refine_ls_wR_factor_gt 0.0654
_refine_ls_wR_factor_ref 0.0705
_reflns_number_gt 1451
_reflns_number_total 1770
_reflns_threshold_expression I>2\s(I)
_cod_data_source_file wm5238sup1.cif
_cod_data_source_block I
_cod_original_sg_symbol_H-M 'P 21/c'
_cod_database_code 2241483

loop_
_symmetry_equiv_pos_as_xyz
'x, y, z'
'-x, y+1/2, -z+1/2'
'-x, -y, -z'
'x, -y-1/2, z-1/2'

loop_
_atom_site_type_symbol
_atom_site_label
_atom_site_fract_x
_atom_site_fract_y
_atom_site_fract_z
_atom_site_U_iso_or_equiv
_atom_site_adp_type
_atom_site_calc_flag
_atom_site_refinement_flags
_atom_site_occupancy
_atom_site_symmetry_multiplicity
Br Br1 0.71762(5) -0.08471(4) 0.09301(2) 0.04316(14) Uani d . 1 1
Ni Ni1 1.0000 0.0000 0.0000 0.02592(16) Uani d S 1 2
O O1 1.2185(4) 0.0765(3) 0.09534(13) 0.0434(6) Uani d D 1 1
H H1 1.350(4) 0.051(3) 0.096(2) 0.052 Uiso d D 1 1
O O2 0.8057(4) 0.1654(2) -0.00752(15) 0.0427(6) Uani d D 1 1
H H2 0.667(3) 0.149(4) -0.020(2) 0.051 Uiso d D 1 1
C C1 1.2416(8) 0.0311(5) 0.2387(2) 0.0759(14) Uani d . 1 1
H H1A 1.1464 -0.0454 0.2276 0.091 Uiso calc R 1 1
H H1B 1.2137 0.0674 0.2910 0.091 Uiso calc R 1 1
H H1C 1.4051 0.0084 0.2406 0.091 Uiso calc R 1 1
C C5 0.8588(6) 0.2959(3) -0.0232(2) 0.0486(9) Uani d . 1 1
H H5A 1.0299 0.3070 -0.0118 0.058 Uiso calc R 1 1
C C2 1.1799(6) 0.1270(4) 0.17316(19) 0.0447(9) Uani d . 1 1
H H2A 1.0116 0.1466 0.1713 0.054 Uiso calc R 1 1
C C4 0.7475(9) 0.3790(4) 0.0349(3) 0.0859(16) Uani d . 1 1
H H4A 0.8065 0.3557 0.0907 0.103 Uiso calc R 1 1
H H4B 0.5797 0.3669 0.0263 0.103 Uiso calc R 1 1
H H4C 0.7839 0.4686 0.0254 0.103 Uiso calc R 1 1
C C6 0.7873(8) 0.3295(5) -0.1100(3) 0.0852(16) Uani d . 1 1
H H6A 0.8630 0.2718 -0.1449 0.102 Uiso calc R 1 1
H H6B 0.8325 0.4176 -0.1197 0.102 Uiso calc R 1 1
H H6C 0.6193 0.3210 -0.1223 0.102 Uiso calc R 1 1
C C3 1.3116(9) 0.2494(4) 0.1882(3) 0.0796(14) Uani d . 1 1
H H3A 1.2848 0.2843 0.2410 0.096 Uiso calc R 1 1
H H3B 1.2591 0.3108 0.1454 0.096 Uiso calc R 1 1
H H3C 1.4769 0.2330 0.1881 0.096 Uiso calc R 1 1

loop_
_atom_site_aniso_label
_atom_site_aniso_U_11
_atom_site_aniso_U_22
_atom_site_aniso_U_33
_atom_site_aniso_U_12
_atom_site_aniso_U_13
_atom_site_aniso_U_23
Br1 0.0251(2) 0.0584(3) 0.0462(2) -0.00264(16) 0.00532(15) 0.01303(16)
Ni1 0.0212(3) 0.0256(3) 0.0302(3) -0.0008(2) 0.0002(2) 0.0006(2)
O1 0.0280(13) 0.0622(17) 0.0388(13) 0.0019(12) -0.0008(11) -0.0168(11)
O2 0.0243(12) 0.0292(12) 0.0733(16) -0.0001(11) 0.0006(11) 0.0071(12)
C1 0.080(3) 0.093(4) 0.053(2) -0.006(3) 0.000(2) 0.009(2)
C5 0.034(2) 0.030(2) 0.080(3) -0.0017(15) 0.0010(19) 0.0072(17)
C2 0.039(2) 0.057(2) 0.0371(18) -0.0003(17) 0.0038(15) -0.0118(16)
C4 0.077(3) 0.048(3) 0.135(5) 0.008(2) 0.023(3) -0.016(3)
C6 0.078(3) 0.075(3) 0.098(3) -0.014(3) -0.006(3) 0.043(3)
C3 0.103(4) 0.065(3) 0.070(3) -0.020(3) 0.009(3) -0.024(2)

loop_
_atom_type_symbol
_atom_type_description
_atom_type_scat_dispersion_real
_atom_type_scat_dispersion_imag
_atom_type_scat_source
C C 0.0033 0.0016 'International Tables Vol C Tables 4.2.6.8 and 6.1.1.4'
H H 0.0000 0.0000 'International Tables Vol C Tables 4.2.6.8 and 6.1.1.4'
Br Br -0.2901 2.4595 'International Tables Vol C Tables 4.2.6.8 and 6.1.1.4'
Ni Ni 0.3393 1.1124 'International Tables Vol C Tables 4.2.6.8 and 6.1.1.4'
O O 0.0106 0.0060 'International Tables Vol C Tables 4.2.6.8 and 6.1.1.4'

loop_
_geom_angle_atom_site_label_1
_geom_angle_atom_site_label_2
_geom_angle_atom_site_label_3
_geom_angle_site_symmetry_1
_geom_angle_site_symmetry_3
_geom_angle
O2 Ni1 O2 . 3_755 180.00(12)
O2 Ni1 O1 . . 90.12(9)
O2 Ni1 O1 3_755 . 89.88(9)
O2 Ni1 O1 . 3_755 89.88(9)
O2 Ni1 O1 3_755 3_755 90.12(9)
O1 Ni1 O1 . 3_755 180.00(15)
O2 Ni1 Br1 . . 86.49(7)
O2 Ni1 Br1 3_755 . 93.51(7)
O1 Ni1 Br1 . . 93.12(7)
O1 Ni1 Br1 3_755 . 86.88(7)
O2 Ni1 Br1 . 3_755 93.51(7)
O2 Ni1 Br1 3_755 3_755 86.49(7)
O1 Ni1 Br1 . 3_755 86.88(7)
O1 Ni1 Br1 3_755 3_755 93.12(7)
Br1 Ni1 Br1 . 3_755 180.000(18)
C2 O1 Ni1 . . 132.8(2)
C2 O1 H1 . . 111(3)
Ni1 O1 H1 . . 112(3)
C5 O2 Ni1 . . 133.0(2)
C5 O2 H2 . . 112(3)
Ni1 O2 H2 . . 111(3)
C2 C1 H1A . . 109.5
C2 C1 H1B . . 109.5
H1A C1 H1B . . 109.5
C2 C1 H1C . . 109.5
H1A C1 H1C . . 109.5
H1B C1 H1C . . 109.5
O2 C5 C6 . . 111.1(3)
O2 C5 C4 . . 108.4(3)
C6 C5 C4 . . 113.0(4)
O2 C5 H5A . . 108.0
C6 C5 H5A . . 108.0
C4 C5 H5A . . 108.0
O1 C2 C1 . . 110.9(3)
O1 C2 C3 . . 109.3(3)
C1 C2 C3 . . 112.5(3)
O1 C2 H2A . . 108.0
C1 C2 H2A . . 108.0
C3 C2 H2A . . 108.0
C5 C4 H4A . . 109.5
C5 C4 H4B . . 109.5
H4A C4 H4B . . 109.5
C5 C4 H4C . . 109.5
H4A C4 H4C . . 109.5
H4B C4 H4C . . 109.5
C5 C6 H6A . . 109.5
C5 C6 H6B . . 109.5
H6A C6 H6B . . 109.5
C5 C6 H6C . . 109.5
H6A C6 H6C . . 109.5
H6B C6 H6C . . 109.5
C2 C3 H3A . . 109.5
C2 C3 H3B . . 109.5
H3A C3 H3B . . 109.5
C2 C3 H3C . . 109.5
H3A C3 H3C . . 109.5
H3B C3 H3C . . 109.5

loop_
_geom_bond_atom_site_label_1
_geom_bond_atom_site_label_2
_geom_bond_site_symmetry_2
_geom_bond_distance
Br1 Ni1 . 2.5532(4)
Ni1 O2 . 2.068(2)
Ni1 O2 3_755 2.068(2)
Ni1 O1 . 2.069(2)
Ni1 O1 3_755 2.069(2)
Ni1 Br1 3_755 2.5532(4)
O1 C2 . 1.440(4)
O1 H1 . 0.814(18)
O2 C5 . 1.434(4)
O2 H2 . 0.825(18)
C1 C2 . 1.494(5)
C1 H1A . 0.9800
C1 H1B . 0.9800
C1 H1C . 0.9800
C5 C6 . 1.493(6)
C5 C4 . 1.506(6)
C5 H5A . 1.0000
C2 C3 . 1.502(5)
C2 H2A . 1.0000
C4 H4A . 0.9800
C4 H4B . 0.9800
C4 H4C . 0.9800
C6 H6A . 0.9800
C6 H6B . 0.9800
C6 H6C . 0.9800
C3 H3A . 0.9800
C3 H3B . 0.9800
C3 H3C . 0.9800

loop_
_geom_hbond_atom_site_label_D
_geom_hbond_atom_site_label_H
_geom_hbond_atom_site_label_A
_geom_hbond_site_symmetry_A
_geom_hbond_distance_DH
_geom_hbond_distance_HA
_geom_hbond_distance_DA
_geom_hbond_angle_DHA
O1 H1 Br1 1_655 0.814(18) 2.58(2) 3.372(2) 166(4)
O2 H2 Br1 3_655 0.825(18) 2.51(2) 3.315(2) 165(3)

_cod_database_fobs_code 2241483
